data_7235241
loop_
_publ_author_name
'Go\/ldyn, Mateusz'
'Larowska, Daria'
'Nowak, Weronika'
'Bartoszak-Adamska, El\.zbieta'

_publ_section_title
;
 Synthon hierarchy in theobromine cocrystals with hydroxybenzoic acids as
 coformers
;
_journal_name_full CrystEngComm
_journal_paper_doi 10.1039/C9CE01195A
_journal_year 2019
_chemical_formula_moiety 'C7 H8 N4 O2, C7 H6 O4, H2 O'
_chemical_formula_sum 'C14 H16 N4 O7'
_chemical_formula_weight 352.31
_chemical_name_systematic 'theobromine-2,3-dihydroxybenzoic acid monohydrate'
_space_group_crystal_system monoclinic
_space_group_IT_number 9
_space_group_name_Hall 'C -2yc'
_space_group_name_H-M_alt 'C 1 c 1'
_atom_sites_solution_hydrogens mixed
_atom_sites_solution_primary dual
_audit_creation_date 2019-07-03
_audit_creation_method
;
Olex2 1.2
(compiled 2018.05.29 svn.r3508 for OlexSys, GUI svn.r5506)
;
_audit_update_record
;
2019-07-03 deposited with the CCDC.	2019-11-21 downloaded from the CCDC.
;
_cell_angle_alpha 90
_cell_angle_beta 106.180(2)
_cell_angle_gamma 90
_cell_formula_units_Z 4
_cell_length_a 13.2358(3)
_cell_length_b 15.2794(2)
_cell_length_c 7.8074(2)
_cell_measurement_reflns_used 6522
_cell_measurement_temperature 132(2)
_cell_measurement_theta_max 75.5370
_cell_measurement_theta_min 4.4910
_cell_volume 1516.39(6)
_computing_cell_refinement 'CrysAlisPro 1.171.39.46 (Rigaku OD, 2018)'
_computing_data_collection 'CrysAlisPro 1.171.39.46 (Rigaku OD, 2018)'
_computing_data_reduction 'CrysAlisPro 1.171.39.46 (Rigaku OD, 2018)'
_computing_molecular_graphics 'Olex2 (Dolomanov et al., 2009)'
_computing_publication_material 'Olex2 (Dolomanov et al., 2009)'
_computing_structure_refinement 'ShelXL (Sheldrick, 2015)'
_computing_structure_solution 'ShelXT (Sheldrick, 2015)'
_diffrn_ambient_environment N~2~
_diffrn_ambient_temperature 132(2)
_diffrn_detector 'CCD plate'
_diffrn_detector_area_resol_mean 10.5357
_diffrn_detector_type Atlas
_diffrn_measured_fraction_theta_full 0.998
_diffrn_measured_fraction_theta_max 0.995
_diffrn_measurement_details
;
List of Runs (angles in degrees, time in seconds):

  # Type    Start    End  Width  t~exp~   \w     \q     \k     \f   Frames
#--------------------------------------------------------------------------
  1  \w   -113.00 -13.00   1.00    1.50    --  -41.24 -57.00  30.00  100
  2  \w    -69.00  32.00   1.00    1.50    --  -41.24  57.00-180.00  101
  3  \w    -66.00  33.00   1.00    1.50    --  -41.24  37.00 -30.00   99
  4  \w      2.00  97.00   1.00    1.50    --   41.24-125.00   0.00   95
  5  \w      2.00  97.00   1.00    1.50    --   41.24-125.00-120.00   95
  6  \w     39.00  77.00   1.00    4.75    --  112.00 -45.00-150.00   38
  7  \w     36.00 113.00   1.00    4.75    --  112.00-111.00 -90.00   77
  8  \w     36.00 145.00   1.00    4.75    --  112.00 -77.00  90.00  109
  9  \w     36.00 113.00   1.00    4.75    --  112.00-111.00  60.00   77
 10  \w     36.00  69.00   1.00    4.75    --  112.00 -30.00  60.00   33
 11  \w     29.00 110.00   1.00    4.75    --  112.00 -94.00  90.00   81
 12  \w     39.00  77.00   1.00    4.75    --  112.00 -45.00 120.00   38
 13  \w     36.00  69.00   1.00    4.75    --  112.00 -30.00  30.00   33
 14  \w     39.00  77.00   1.00    4.75    --  112.00 -45.00 -90.00   38
 15  \w     83.00 158.00   1.00    4.75    --  112.00  61.00 -60.00   75
 16  \w     36.00 113.00   1.00    4.75    --  112.00-111.00 -30.00   77
 17  \w     79.00 158.00   1.00    4.75    --  112.00 111.00-180.00   79
 18  \w     36.00  69.00   1.00    4.75    --  112.00 -30.00-120.00   33
 19  \w     36.00  69.00   1.00    4.75    --  112.00 -30.00 150.00   33
 20  \w     24.00 158.00   1.00    4.75    --  112.00   0.00   0.00  134
 21  \w     36.00 113.00   1.00    4.75    --  112.00-111.00  90.00   77
 22  \w     39.00  77.00   1.00    4.75    --  112.00 -45.00  90.00   38
 23  \w     83.00 158.00   1.00    4.75    --  112.00  61.00   0.00   75
 24  \w     72.00 112.00   1.00    4.75    --  112.00-111.00-120.00   40
 25  \w     70.00 113.00   1.00    4.75    --  112.00-111.00  30.00   43
 26  \w     37.00 107.00   1.00    4.75    --  112.00-111.00 -60.00   70
 27  \w     58.00  83.00   1.00    4.75    --  112.00-111.00   0.00   25
 28  \w     36.00  56.00   1.00    4.75    --  112.00 -30.00   0.00   20
;
_diffrn_measurement_device 'four-circle diffractometer'
_diffrn_measurement_device_type 'SuperNova, Single source at offset/far, Atlas'
_diffrn_measurement_method '\w scans'
_diffrn_orient_matrix_type 'CrysAlisPro convention (1999,Acta A55,543-557)'
_diffrn_orient_matrix_UB_11 -0.0455255000
_diffrn_orient_matrix_UB_12 0.0193768000
_diffrn_orient_matrix_UB_13 0.1574727000
_diffrn_orient_matrix_UB_21 -0.1067395000
_diffrn_orient_matrix_UB_22 -0.0382169000
_diffrn_orient_matrix_UB_23 -0.1066693000
_diffrn_orient_matrix_UB_31 0.0349734000
_diffrn_orient_matrix_UB_32 -0.0912248000
_diffrn_orient_matrix_UB_33 0.0778867000
_diffrn_radiation_monochromator mirror
_diffrn_radiation_probe x-ray
_diffrn_radiation_type CuK\a
_diffrn_radiation_wavelength 1.54184
_diffrn_reflns_av_R_equivalents 0.0167
_diffrn_reflns_av_unetI/netI 0.0158
_diffrn_reflns_Laue_measured_fraction_full 0.998
_diffrn_reflns_Laue_measured_fraction_max 0.995
_diffrn_reflns_limit_h_max 16
_diffrn_reflns_limit_h_min -16
_diffrn_reflns_limit_k_max 13
_diffrn_reflns_limit_k_min -19
_diffrn_reflns_limit_l_max 9
_diffrn_reflns_limit_l_min -9
_diffrn_reflns_number 7869
_diffrn_reflns_point_group_measured_fraction_full 0.907
_diffrn_reflns_point_group_measured_fraction_max 0.898
_diffrn_reflns_theta_full 67.684
_diffrn_reflns_theta_max 75.883
_diffrn_reflns_theta_min 4.525
_diffrn_source 'micro-focus sealed X-ray tube'
_diffrn_source_type 'SuperNova (Cu) X-ray Source'
_exptl_absorpt_coefficient_mu 1.079
_exptl_absorpt_correction_T_max 1.00000
_exptl_absorpt_correction_T_min 0.90850
_exptl_absorpt_correction_type multi-scan
_exptl_absorpt_process_details
;
CrysAlisPro 1.171.39.46 (Rigaku Oxford Diffraction, 2018)
Empirical absorption correction using spherical harmonics,
 implemented in SCALE3 ABSPACK scaling algorithm.
;
_exptl_crystal_colour 'clear light colourless'
_exptl_crystal_colour_lustre clear
_exptl_crystal_colour_modifier light
_exptl_crystal_colour_primary colourless
_exptl_crystal_density_diffrn 1.543
_exptl_crystal_description block
_exptl_crystal_F_000 736
_exptl_crystal_preparation
'Stoichometric ratio of thebromine and 2,3-dihydroxybenzoic acid (1:1) was dissolved in methanol-water solution'
_exptl_crystal_recrystallization_method 'cocrystallization from methanol-water mixture (v/v 1:1) by slow evaporation'
_exptl_crystal_size_max 0.26
_exptl_crystal_size_mid 0.2
_exptl_crystal_size_min 0.15
_refine_diff_density_max 0.197
_refine_diff_density_min -0.179
_refine_diff_density_rms 0.035
_refine_ls_abs_structure_details
;
 Flack x determined using 1245 quotients [(I+)-(I-)]/[(I+)+(I-)]
 (Parsons, Flack and Wagner, Acta Cryst. B69 (2013) 249-259).
;
_refine_ls_abs_structure_Flack 0.01(5)
_refine_ls_extinction_method none
_refine_ls_goodness_of_fit_ref 1.064
_refine_ls_hydrogen_treatment mixed
_refine_ls_matrix_type full
_refine_ls_number_parameters 252
_refine_ls_number_reflns 2847
_refine_ls_number_restraints 2
_refine_ls_restrained_S_all 1.064
_refine_ls_R_factor_all 0.0261
_refine_ls_R_factor_gt 0.0260
_refine_ls_shift/su_max 0.000
_refine_ls_shift/su_mean 0.000
_refine_ls_structure_factor_coef Fsqd
_refine_ls_weighting_details 'w=1/[\s^2^(Fo^2^)+(0.0499P)^2^+0.3660P] where P=(Fo^2^+2Fc^2^)/3'
_refine_ls_weighting_scheme calc
_refine_ls_wR_factor_gt 0.0728
_refine_ls_wR_factor_ref 0.0730
_reflns_Friedel_coverage 0.801
_reflns_Friedel_fraction_full 0.816
_reflns_Friedel_fraction_max 0.801
_reflns_number_gt 2834
_reflns_number_total 2847
_reflns_threshold_expression 'I > 2\s(I)'
_cod_data_source_file c9ce01195a2.cif
_cod_data_source_block tb-23dhb-wat-1-1a
_cod_original_sg_symbol_H-M Cc
_cod_database_code 7235241
_shelx_shelxl_version_number 2016/6
_chemical_oxdiff_formula 'C14 H16 N4 O7'
_chemical_oxdiff_usercomment '130 K, all of sphere'
_shelx_space_group_comment
;
The symmetry employed for this shelxl refinement is uniquely defined
by the following loop, which should always be used as a source of
symmetry information in preference to the above space-group names.
They are only intended as comments.
;
_shelx_estimated_absorpt_t_max 0.855
_shelx_estimated_absorpt_t_min 0.767
_reflns_odcompleteness_completeness 99.75
_reflns_odcompleteness_iscentric 1
_reflns_odcompleteness_theta 74.33
_olex2_refinement_description
;
1. Fixed Uiso
 At 1.2 times of:
  All C(H) groups
 At 1.5 times of:
  All C(H,H,H) groups
2.a Aromatic/amide H refined with riding coordinates:
 C5(H5), C12(H12), C6(H6), C4(H4a)
2.b Idealised Me refined as rotating group:
 C14(H14a,H14b,H14c), C13(H13a,H13b,H13c)
;
_olex2_date_sample_data_collection 2019-03-27
_olex2_exptl_crystal_mounting_method 'crystal was mounted on loop by glue'
_olex2_submission_original_sample_id TBR-23DHBA-WAT
_olex2_submission_special_instructions 'No special instructions were received'
_oxdiff_exptl_absorpt_empirical_details
;
Empirical correction (ABSPACK) includes:
- Absorption correction using spherical harmonics
- Frame scaling
;
_oxdiff_exptl_absorpt_empirical_full_max 1.229
_oxdiff_exptl_absorpt_empirical_full_min 0.876

loop_
_space_group_symop_operation_xyz
'x, y, z'
'x, -y, z+1/2'
'x+1/2, y+1/2, z'
'x+1/2, -y+1/2, z+1/2'

loop_
_atom_site_label
_atom_site_type_symbol
_atom_site_fract_x
_atom_site_fract_y
_atom_site_fract_z
_atom_site_U_iso_or_equiv
_atom_site_adp_type
_atom_site_occupancy
_atom_site_site_symmetry_order
_atom_site_calc_flag
_atom_site_refinement_flags_posn
O6 O 0.28471(12) 0.41601(9) 1.07712(19) 0.0263(3) Uani 1 1 d .
O1 O 0.54557(14) 0.18723(10) 0.4212(2) 0.0293(3) Uani 1 1 d .
O5 O 0.30661(13) 0.12075(10) 1.1619(2) 0.0278(3) Uani 1 1 d .
O3 O 0.63027(13) 0.15495(10) 0.1696(2) 0.0265(3) Uani 1 1 d .
O7 O 0.67504(13) 0.04885(10) -0.1627(2) 0.0309(3) Uani 1 1 d .
O4 O 0.71516(14) 0.21868(11) -0.0814(2) 0.0288(3) Uani 1 1 d .
O2 O 0.51925(14) 0.32530(11) 0.4938(2) 0.0312(4) Uani 1 1 d .
N1 N 0.30336(15) 0.26877(11) 1.1188(2) 0.0223(3) Uani 1 1 d .
N3 N 0.42434(13) 0.11717(11) 0.8674(2) 0.0224(3) Uani 1 1 d .
N2 N 0.36971(13) 0.34032(10) 0.9079(2) 0.0212(3) Uani 1 1 d .
N4 N 0.44828(13) 0.24158(11) 0.7353(2) 0.0219(3) Uani 1 1 d .
C11 C 0.38337(16) 0.18363(13) 0.9475(3) 0.0207(4) Uani 1 1 d .
C8 C 0.33008(16) 0.18328(13) 1.0832(3) 0.0216(4) Uani 1 1 d .
C9 C 0.31768(16) 0.34576(12) 1.0363(3) 0.0213(4) Uani 1 1 d .
C2 C 0.63644(16) 0.24319(13) 0.1565(3) 0.0216(4) Uani 1 1 d .
C7 C 0.55275(16) 0.26689(14) 0.3994(3) 0.0242(4) Uani 1 1 d .
C5 C 0.66001(18) 0.42310(14) 0.1179(3) 0.0291(4) Uani 1 1 d .
H5 H 0.669323 0.482926 0.106389 0.035 Uiso 1 1 calc R
C12 C 0.46187(16) 0.15489(13) 0.7438(3) 0.0239(4) Uani 1 1 d .
H12 H 0.494204 0.124017 0.670931 0.029 Uiso 1 1 calc R
C6 C 0.61295(17) 0.39261(14) 0.2440(3) 0.0263(4) Uani 1 1 d .
H6 H 0.589522 0.431915 0.315455 0.032 Uiso 1 1 calc R
C10 C 0.39975(14) 0.25882(13) 0.8636(3) 0.0207(4) Uani 1 1 d .
C14 C 0.43547(19) 0.02535(13) 0.9222(3) 0.0289(4) Uani 1 1 d .
H14A H 0.493347 0.019386 1.027700 0.043 Uiso 1 1 calc GR
H14B H 0.448401 -0.009516 0.828244 0.043 Uiso 1 1 calc GR
H14C H 0.371953 0.005884 0.946782 0.043 Uiso 1 1 calc GR
C1 C 0.60065(16) 0.30224(14) 0.2637(3) 0.0232(4) Uani 1 1 d .
C4 C 0.69361(17) 0.36448(15) 0.0077(3) 0.0281(4) Uani 1 1 d .
H4A H 0.724025 0.385483 -0.078178 0.034 Uiso 1 1 calc R
C3 C 0.68175(16) 0.27503(13) 0.0260(3) 0.0242(4) Uani 1 1 d .
C13 C 0.39006(18) 0.41839(13) 0.8139(3) 0.0278(4) Uani 1 1 d .
H13A H 0.334368 0.425804 0.705803 0.042 Uiso 1 1 calc GR
H13B H 0.455742 0.411718 0.785661 0.042 Uiso 1 1 calc GR
H13C H 0.393398 0.468835 0.888573 0.042 Uiso 1 1 calc GR
H1 H 0.271(2) 0.2739(18) 1.201(4) 0.025(7) Uiso 1 1 d .
H7A H 0.711(3) 0.052(2) -0.242(5) 0.042(8) Uiso 1 1 d .
H2 H 0.489(5) 0.296(4) 0.589(8) 0.097(19) Uiso 1 1 d .
H7B H 0.704(3) 0.011(3) -0.094(5) 0.045(9) Uiso 1 1 d .
H4 H 0.695(2) 0.165(2) -0.076(4) 0.032(7) Uiso 1 1 d .
H3 H 0.599(3) 0.148(2) 0.252(6) 0.050(10) Uiso 1 1 d .

loop_
_atom_site_aniso_label
_atom_site_aniso_U_11
_atom_site_aniso_U_22
_atom_site_aniso_U_33
_atom_site_aniso_U_23
_atom_site_aniso_U_13
_atom_site_aniso_U_12
O6 0.0359(7) 0.0204(7) 0.0264(7) -0.0008(5) 0.0149(6) 0.0030(5)
O1 0.0360(8) 0.0258(7) 0.0309(8) 0.0002(6) 0.0173(6) -0.0028(6)
O5 0.0365(8) 0.0219(7) 0.0293(8) 0.0028(5) 0.0163(6) 0.0004(6)
O3 0.0296(7) 0.0244(7) 0.0277(7) 0.0010(6) 0.0118(6) -0.0007(6)
O7 0.0382(8) 0.0262(7) 0.0343(8) 0.0044(6) 0.0197(7) 0.0075(6)
O4 0.0363(8) 0.0262(7) 0.0298(8) -0.0030(6) 0.0192(6) -0.0026(6)
O2 0.0419(9) 0.0273(7) 0.0315(8) -0.0005(6) 0.0220(7) -0.0008(6)
N1 0.0276(8) 0.0216(8) 0.0215(8) 0.0007(6) 0.0129(6) 0.0013(6)
N3 0.0256(8) 0.0184(8) 0.0243(8) -0.0018(6) 0.0088(6) 0.0008(6)
N2 0.0248(8) 0.0185(8) 0.0219(8) 0.0018(6) 0.0094(6) 0.0015(6)
N4 0.0229(8) 0.0223(8) 0.0222(8) 0.0006(6) 0.0092(6) 0.0011(6)
C11 0.0218(9) 0.0195(9) 0.0206(8) -0.0007(6) 0.0057(7) 0.0010(7)
C8 0.0223(9) 0.0216(9) 0.0217(9) 0.0008(7) 0.0074(7) -0.0002(6)
C9 0.0226(9) 0.0206(9) 0.0212(9) -0.0005(7) 0.0068(7) 0.0009(6)
C2 0.0206(8) 0.0234(9) 0.0208(9) -0.0004(7) 0.0058(7) -0.0013(7)
C7 0.0231(9) 0.0286(11) 0.0217(10) -0.0007(7) 0.0077(7) -0.0008(7)
C5 0.0356(11) 0.0233(9) 0.0287(11) 0.0002(7) 0.0097(8) -0.0039(8)
C12 0.0251(9) 0.0225(9) 0.0260(9) -0.0031(7) 0.0104(7) 0.0002(7)
C6 0.0297(10) 0.0240(10) 0.0257(10) -0.0023(7) 0.0084(8) -0.0002(7)
C10 0.0182(9) 0.0214(9) 0.0221(10) 0.0000(7) 0.0048(7) 0.0009(7)
C14 0.0397(11) 0.0180(9) 0.0326(10) -0.0003(7) 0.0161(8) 0.0003(8)
C1 0.0224(9) 0.0255(11) 0.0225(10) -0.0001(7) 0.0073(7) -0.0006(7)
C4 0.0309(10) 0.0307(10) 0.0249(10) 0.0027(8) 0.0113(8) -0.0028(8)
C3 0.0245(9) 0.0264(10) 0.0223(9) -0.0023(8) 0.0074(7) -0.0018(8)
C13 0.0347(11) 0.0205(9) 0.0322(11) 0.0048(7) 0.0161(8) 0.0014(7)

loop_
_atom_type_symbol
_atom_type_description
_atom_type_scat_dispersion_real
_atom_type_scat_dispersion_imag
_atom_type_scat_source
C C 0.0181 0.0091 'International Tables Vol C Tables 4.2.6.8 and 6.1.1.4'
H H 0.0000 0.0000 'International Tables Vol C Tables 4.2.6.8 and 6.1.1.4'
N N 0.0311 0.0180 'International Tables Vol C Tables 4.2.6.8 and 6.1.1.4'
O O 0.0492 0.0322 'International Tables Vol C Tables 4.2.6.8 and 6.1.1.4'

loop_
_geom_angle_atom_site_label_1
_geom_angle_atom_site_label_2
_geom_angle_atom_site_label_3
_geom_angle
C2 O3 H3 103(3)
H7A O7 H7B 105(3)
C3 O4 H4 114(2)
C7 O2 H2 112(3)
C8 N1 H1 115.7(18)
C9 N1 C8 128.81(19)
C9 N1 H1 115.4(18)
C11 N3 C14 126.38(18)
C12 N3 C11 106.43(16)
C12 N3 C14 126.83(18)
C9 N2 C10 118.53(17)
C9 N2 C13 121.22(16)
C10 N2 C13 120.21(18)
C12 N4 C10 103.93(17)
N3 C11 C8 132.20(19)
C10 C11 N3 105.39(18)
C10 C11 C8 122.37(19)
O5 C8 N1 121.0(2)
O5 C8 C11 128.6(2)
N1 C8 C11 110.39(18)
O6 C9 N1 121.09(19)
O6 C9 N2 121.94(18)
N2 C9 N1 116.97(17)
O3 C2 C1 123.93(19)
O3 C2 C3 116.47(19)
C1 C2 C3 119.60(18)
O1 C7 O2 122.8(2)
O1 C7 C1 121.53(19)
O2 C7 C1 115.69(18)
C6 C5 H5 119.8
C6 C5 C4 120.4(2)
C4 C5 H5 119.8
N3 C12 N4 113.11(18)
N3 C12 H12 123.4
N4 C12 H12 123.4
C5 C6 H6 120.1
C5 C6 C1 119.9(2)
C1 C6 H6 120.1
N4 C10 N2 126.06(18)
N4 C10 C11 111.15(17)
C11 C10 N2 122.79(19)
N3 C14 H14A 109.5
N3 C14 H14B 109.5
N3 C14 H14C 109.5
H14A C14 H14B 109.5
H14A C14 H14C 109.5
H14B C14 H14C 109.5
C2 C1 C7 118.44(18)
C2 C1 C6 119.97(19)
C6 C1 C7 121.6(2)
C5 C4 H4A 119.9
C3 C4 C5 120.2(2)
C3 C4 H4A 119.9
O4 C3 C2 120.41(18)
O4 C3 C4 119.6(2)
C4 C3 C2 119.94(19)
N2 C13 H13A 109.5
N2 C13 H13B 109.5
N2 C13 H13C 109.5
H13A C13 H13B 109.5
H13A C13 H13C 109.5
H13B C13 H13C 109.5

loop_
_geom_bond_atom_site_label_1
_geom_bond_atom_site_label_2
_geom_bond_distance
O6 C9 1.234(2)
O1 C7 1.236(3)
O5 C8 1.222(3)
O3 C2 1.356(3)
O3 H3 0.87(5)
O7 H7A 0.88(4)
O7 H7B 0.81(4)
O4 C3 1.359(3)
O4 H4 0.87(3)
O2 C7 1.311(3)
O2 H2 1.03(6)
N1 C8 1.401(3)
N1 C9 1.380(3)
N1 H1 0.87(3)
N3 C11 1.381(3)
N3 C12 1.333(3)
N3 C14 1.462(2)
N2 C9 1.367(3)
N2 C10 1.380(2)
N2 C13 1.464(2)
N4 C12 1.336(3)
N4 C10 1.358(3)
C11 C8 1.427(3)
C11 C10 1.370(3)
C2 C1 1.400(3)
C2 C3 1.405(3)
C7 C1 1.480(3)
C5 H5 0.9300
C5 C6 1.384(3)
C5 C4 1.398(3)
C12 H12 0.9300
C6 H6 0.9300
C6 C1 1.404(3)
C14 H14A 0.9600
C14 H14B 0.9600
C14 H14C 0.9600
C4 H4A 0.9300
C4 C3 1.388(3)
C13 H13A 0.9600
C13 H13B 0.9600
C13 H13C 0.9600

loop_
_geom_hbond_atom_site_label_D
_geom_hbond_atom_site_label_H
_geom_hbond_atom_site_label_A
_geom_hbond_distance_DH
_geom_hbond_distance_HA
_geom_hbond_distance_DA
_geom_hbond_angle_DHA
_geom_hbond_site_symmetry_A
N1 H1 O4 0.87(3) 2.04(3) 2.898(2) 172(3) 4_456
O7 H7A O6 0.88(4) 1.99(4) 2.857(2) 168(3) 4_553
O2 H2 N4 1.03(6) 1.63(6) 2.657(3) 174(5) .
O7 H7B O6 0.81(4) 2.06(4) 2.867(2) 177(4) 3_544
O4 H4 O7 0.87(3) 1.89(3) 2.689(2) 152(3) .
O3 H3 O1 0.87(5) 1.76(5) 2.566(2) 153(4) .

loop_
_geom_torsion_atom_site_label_1
_geom_torsion_atom_site_label_2
_geom_torsion_atom_site_label_3
_geom_torsion_atom_site_label_4
_geom_torsion
O1 C7 C1 C2 1.2(3)
O1 C7 C1 C6 -177.22(19)
O3 C2 C1 C7 -0.2(3)
O3 C2 C1 C6 178.23(18)
O3 C2 C3 O4 1.1(3)
O3 C2 C3 C4 -178.17(18)
O2 C7 C1 C2 -179.00(18)
O2 C7 C1 C6 2.6(3)
N3 C11 C8 O5 -0.8(4)
N3 C11 C8 N1 -179.8(2)
N3 C11 C10 N2 -179.60(17)
N3 C11 C10 N4 0.3(2)
C11 N3 C12 N4 -0.3(2)
C8 N1 C9 O6 176.2(2)
C8 N1 C9 N2 -3.8(3)
C8 C11 C10 N2 2.5(3)
C8 C11 C10 N4 -177.57(18)
C9 N1 C8 O5 -175.7(2)
C9 N1 C8 C11 3.4(3)
C9 N2 C10 N4 177.44(18)
C9 N2 C10 C11 -2.7(3)
C5 C6 C1 C2 0.3(3)
C5 C6 C1 C7 178.73(19)
C5 C4 C3 O4 -179.7(2)
C5 C4 C3 C2 -0.4(3)
C12 N3 C11 C8 177.6(2)
C12 N3 C11 C10 0.0(2)
C12 N4 C10 N2 179.40(18)
C12 N4 C10 C11 -0.5(2)
C6 C5 C4 C3 -1.2(3)
C10 N2 C9 O6 -176.91(18)
C10 N2 C9 N1 3.0(3)
C10 N4 C12 N3 0.5(2)
C10 C11 C8 O5 176.4(2)
C10 C11 C8 N1 -2.5(3)
C14 N3 C11 C8 -9.0(3)
C14 N3 C11 C10 173.41(19)
C14 N3 C12 N4 -173.70(19)
C1 C2 C3 O4 -178.78(18)
C1 C2 C3 C4 1.9(3)
C4 C5 C6 C1 1.2(3)
C3 C2 C1 C7 179.67(19)
C3 C2 C1 C6 -1.9(3)
C13 N2 C9 O6 0.8(3)
C13 N2 C9 N1 -179.25(18)
C13 N2 C10 N4 -0.3(3)
C13 N2 C10 C11 179.59(18)
